data_1526104
loop_
_publ_author_name
'Naili, H.'
'Mhiri, T.'
'Daoud, A.'

_publ_section_title
;
 Structural, vibrational and calorimetric study of a new ammonium
 dihydrogen phosphate-arsenate: N H4 H2 (P O4)0.52 (As O4)0.48
;
_journal_name_full 'International Journal of Inorganic Materials'
_journal_page_first 393
_journal_page_last 400
_journal_volume 4
_journal_year 2001
_chemical_formula_sum 'As0.474 H6 N O4 P0.526'
_chemical_name_systematic '(N H4) H2 (P O4)0.526 (As O4)0.474'
_space_group_IT_number 122
_symmetry_space_group_name_Hall 'I -4 2bw'
_symmetry_space_group_name_H-M 'I -4 2 d'
_cell_angle_alpha 90
_cell_angle_beta 90
_cell_angle_gamma 90
_cell_formula_units_Z 4
_cell_length_a 7.592
_cell_length_b 7.592
_cell_length_c 7.626
_cell_volume 439.551
_citation_journal_id_ASTM IJIMCR
_cod_data_source_file Naili_IJIMCR_2001_1478.cif
_cod_data_source_block H6As0.474N1O4P0.526
_cod_original_cell_volume 439.5509
_cod_original_formula_sum 'H6 As0.474 N1 O4 P0.526'
_cod_database_code 1526104

loop_
_symmetry_equiv_pos_as_xyz
x,y,z
y,-x,-z
-x,-y,z
-y,x,-z
x,-y+1/2,-z+1/4
-y+1/2,-x,z+3/4
-x,y+1/2,-z+1/4
y+1/2,x,z+3/4
x+1/2,y+1/2,z+1/2
y+1/2,-x+1/2,-z+1/2
-x+1/2,-y+1/2,z+1/2
-y+1/2,x+1/2,-z+1/2
x+1/2,-y+1,-z+3/4
-y+1,-x+1/2,z+5/4
-x+1/2,y+1,-z+3/4
y+1,x+1/2,z+5/4

loop_
_atom_site_label
_atom_site_type_symbol
_atom_site_fract_x
_atom_site_fract_y
_atom_site_fract_z
_atom_site_occupancy
_atom_site_U_iso_or_equiv
H2 H+1 0.152 0.2182 0.122 0.5 0.0
P1 P+5 0 0 0 0.526 0.0
H1 H+1 -0.03 0.1201 0.45 1 0.0
O1 O-2 0.1525 0.0854 0.1184 1 0.0
As1 As+5 0 0 0 0.474 0.0
N1 N-3 0 0 0.5 1 0.0
